data_7135058
loop_
_publ_author_name
'Uttendorfer, Maria K.'
'Schneider, Lisa M.'
'Diener, Lukas S.'
'Hierlmeier, Gabriele'
'Bal&#xe1;zs, G&#xe1;bor'
'Wolf, Robert'

_publ_section_title
;
 A radical path to 1,2-diphosphacyclobutenes.
;
_journal_issue 89
_journal_name_full 'Chemical communications (Cambridge, England)'
_journal_page_first 17464
_journal_page_last 17467
_journal_paper_doi 10.1039/d5cc05221a
_journal_volume 61
_journal_year 2025
_chemical_formula_moiety 'C46 H76 O2 P2'
_chemical_formula_sum 'C46 H76 O2 P2'
_chemical_formula_weight 723.00
_space_group_crystal_system monoclinic
_space_group_IT_number 15
_space_group_name_Hall '-C 2yc'
_space_group_name_H-M_alt 'C 1 2/c 1'
_atom_sites_solution_hydrogens geom
_atom_sites_solution_primary dual
_audit_creation_date 2023-09-06
_audit_creation_method
;
Olex2 1.5-alpha
(compiled 2023.03.06 svn.rbb2c1857 for OlexSys, GUI svn.r6748)
;
_audit_update_record
;
2025-09-01 deposited with the CCDC.	2025-10-06 downloaded from the CCDC.
;
_cell_angle_alpha 90
_cell_angle_beta 104.3860(10)
_cell_angle_gamma 90
_cell_formula_units_Z 4
_cell_length_a 15.8760(2)
_cell_length_b 14.46840(10)
_cell_length_c 20.2954(2)
_cell_measurement_reflns_used 26782
_cell_measurement_temperature 122.99(10)
_cell_measurement_theta_max 74.9880
_cell_measurement_theta_min 4.1570
_cell_volume 4515.68(8)
_computing_cell_refinement 'CrysAlisPro 1.171.43.36a (Rigaku OD, 2022)'
_computing_data_collection 'CrysAlisPro system (CCD 42.92a 64-bit (release 29-05-2023))'
_computing_data_reduction 'CrysAlisPro 1.171.43.36a (Rigaku OD, 2022)'
_computing_molecular_graphics 'Olex2 1.5-alpha (Dolomanov et al., 2009)'
_computing_publication_material 'Olex2 1.5-alpha (Dolomanov et al., 2009)'
_computing_structure_refinement 'SHELXL 2016/6 (Sheldrick, 2015)'
_computing_structure_solution 'SHELXT  (Sheldrick, 2015)'
_diffrn_ambient_environment N~2~
_diffrn_ambient_temperature 122.99(10)
_diffrn_detector 'Hybrid Pixel Array Detector'
_diffrn_detector_area_resol_mean 10.0000
_diffrn_detector_type 'HyPix-Arc 150'
_diffrn_measured_fraction_theta_full 1.000
_diffrn_measured_fraction_theta_max 0.990
_diffrn_measurement_details
;
List of Runs (angles in degrees, time in seconds):

  # Type    Start    End  Width  t~exp~   \w     \q     \k     \f   Frames
#--------------------------------------------------------------------------
  1  \w     31.00  58.00   0.50    0.44    --   62.61-141.00  52.00   54
  2  \w     50.00  77.00   0.50    0.44    --   75.87-141.00  52.00   54
  3  \w     41.00  66.00   0.50    0.44    --   62.61-129.00-134.00   50
  4  \w     51.00 110.00   0.50    0.44    --   79.75-132.00-141.68  118
  5  \w     45.00  70.00   0.50    0.44    --   75.36-129.00-134.00   50
  6  \w     37.00  62.00   0.50    0.44    --   75.87-129.00-134.00   50
  7  \w     51.00 104.00   0.50    0.44    --   79.75-122.00 -84.05  106
  8  \w     46.00  87.00   0.50    0.44    --   79.75-108.00 -32.58   82
  9  \w     21.00  87.00   0.50    0.44    --   62.61-125.00   0.00  132
 10  \w     46.00  83.00   0.50    0.44    --   79.75 -99.00  16.82   74
 11  \w     41.00  90.00   0.50    0.44    --   79.75 -99.00  -9.20   98
 12  \w     72.00  99.00   0.50    0.44    --   79.75-114.00  54.30   54
 13  \w     40.00  67.00   0.50    0.44    --   79.75-114.00  54.30   54
 14  \w     21.00  61.00   0.50    0.44    --   62.61-125.00  90.00   80
 15  \w     31.00  70.00   0.50    0.44    --   62.61 -95.00 120.00   78
 16  \w     56.00  83.00   0.50    0.44    --   79.75 -87.00 101.16   54
 17  \w     27.00  69.00   0.50    0.44    --   62.61 -95.00  90.00   84
 18  \w     27.00  70.00   0.50    0.44    --   62.61 -95.00  30.00   86
 19  \w     26.00  71.00   0.50    0.44    --   62.61 -95.00-120.00   90
 20  \w     62.00 115.00   0.50    0.44    --   79.75  -3.00-107.98  106
 21  \w     40.00  69.00   0.50    0.44    --   79.75 -59.00  21.45   58
 22  \w     52.00  77.00   0.50    0.44    --   79.75 -77.00  24.84   50
 23  \w     40.00  65.00   0.50    0.44    --   79.75  -4.00  33.33   50
 24  \w     42.00  77.00   0.50    0.44    --   79.75  -4.00 -31.25   70
 25  \w     78.00 103.00   0.50    0.44    --   75.36 141.00 110.00   50
 26  \w     69.00  94.00   0.50    0.44    --   75.87 141.00 110.00   50
 27  \w     47.00  79.00   0.50    0.44    --   79.75  -4.00 155.01   64
 28  \w     47.00 114.00   0.50    0.44    --   79.75  -3.00  88.81  134
 29  \w     41.00  84.00   0.50    0.44    --   79.75  -4.00-129.43   86
 30  \w     25.00  54.00   0.50    0.44    --   62.61   0.00-180.00   58
 31  \w     33.00  61.00   0.50    0.44    --   22.00  46.00-154.66   56
 32  \w     64.00  90.00   0.50    0.44    --   54.00  57.00-170.11   52
 33  \w     73.00  98.00   0.50    0.44    --   62.00  47.00-136.65   50
 34  \w     94.00 124.00   0.50    0.44    --   79.75  41.00-146.97   60
 35  \w     97.00 123.00   0.50    0.44    --   79.75  50.00 111.36   52
 36  \w     93.00 122.00   0.50    0.44    --   79.75  42.00 178.94   58
 37  \w     91.00 127.00   0.50    0.44    --   79.75  36.00 162.96   72
 38  \w     91.00 117.00   0.50    0.44    --   79.75  23.00 157.16   52
 39  \w     99.00 124.00   0.50    0.44    --   79.75  13.00 118.05   50
 40  \w     66.00 121.00   0.50    0.44    --   79.75  23.00 123.11  110
 41  \w     59.00  92.00   0.50    0.44    --   79.75  13.00 118.05   66
 42  \w     47.00 110.00   0.50    0.44    --   79.75  18.00  59.40  126
 43  \w     33.00 107.00   0.50    0.44    --   62.61  15.00 -30.00  148
 44  \w     44.00 106.00   0.50    0.44    --   79.75   1.00  24.34  124
 45  \w     82.00 123.00   0.50    0.44    --   79.75  20.00 -36.79   82
 46  \w     95.00 121.00   0.50    0.44    --   79.75   8.00-110.47   52
 47  \w     59.00  90.00   0.50    0.44    --   79.75   8.00-110.47   62
 48  \w     75.00 100.00   0.50    0.44    --   62.61   0.00-180.00   50
 49  \w    -62.00 -36.00   0.50    0.44    --  -78.25  57.00 -21.46   52
 50  \w    -86.00 -61.00   0.50    0.44    --  -63.52 141.00 110.00   50
 51  \w    -99.00 -74.00   0.50    0.44    --  -76.46 141.00 110.00   50
 52  \w    -67.00 -42.00   0.50    0.44    --  -63.52 129.00 -62.00   50
 53  \w    -68.00 -40.00   0.50    0.44    --  -78.25 130.00 -71.06   56
 54  \w   -104.00 -60.00   0.50    0.44    --  -78.25 124.00  94.81   88
 55  \w    -94.00 -69.00   0.50    0.44    --  -76.46 129.00 -62.00   50
 56  \w    -91.00 -66.00   0.50    0.44    --  -73.68 129.00 -62.00   50
 57  \w    -75.00 -39.00   0.50    0.44    --  -78.25 126.00-161.02   72
 58  \w   -118.00 -88.00   0.50    0.44    --  -74.00 -40.00-153.82   60
 59  \w    -95.00 -69.00   0.50    0.44    --  -62.00 -71.00-152.77   52
 60  \w   -112.00 -86.00   0.50    0.44    --  -78.25 -75.00-155.68   52
 61  \w   -116.00 -91.00   0.50    0.44    --  -70.00 -42.00-176.10   50
 62  \w   -113.00 -88.00   0.50    0.44    --  -78.25 -75.00-119.37   50
 63  \w   -112.00 -82.00   0.50    0.44    --  -70.00 -55.00 135.03   60
 64  \w   -102.00 -77.00   0.50    0.44    --  -70.00 -75.00 178.40   50
 65  \w   -108.00 -82.00   0.50    0.44    --  -78.25-163.00 -60.25   52
 66  \w   -119.00 -94.00   0.50    0.44    --  -76.46-129.00-134.00   50
 67  \w    -80.00 -53.00   0.50    0.44    --  -78.25-163.00 -60.25   54
 68  \w   -109.00 -67.00   0.50    0.44    --  -73.68-141.00  52.00   84
 69  \w   -107.00 -81.00   0.50    0.44    --  -76.46-141.00  52.00   52
 70  \w   -105.00 -79.00   0.50    0.44    --  -78.25 -85.00 166.44   52
 71  \w   -108.00 -79.00   0.50    0.44    --  -78.25 -84.00 177.34   58
 72  \w   -112.00 -80.00   0.50    0.44    --  -78.25 -83.00 141.62   64
 73  \w   -106.00 -79.00   0.50    0.44    --  -78.25 -82.00 -64.76   54
;
_diffrn_measurement_device 'four-circle diffractometer'
_diffrn_measurement_device_type 'XtaLAB Synergy R, DW system, HyPix-Arc 150'
_diffrn_measurement_method '\w scans'
_diffrn_orient_matrix_type 'CrysAlisPro convention (1999,Acta A55,543-557)'
_diffrn_orient_matrix_UB_11 0.0643710000
_diffrn_orient_matrix_UB_12 -0.0739057000
_diffrn_orient_matrix_UB_13 -0.0120546000
_diffrn_orient_matrix_UB_21 -0.0384422000
_diffrn_orient_matrix_UB_22 0.0079151000
_diffrn_orient_matrix_UB_23 -0.0773387000
_diffrn_orient_matrix_UB_31 0.0664213000
_diffrn_orient_matrix_UB_32 0.0762590000
_diffrn_orient_matrix_UB_33 -0.0037339000
_diffrn_radiation_monochromator mirror
_diffrn_radiation_probe x-ray
_diffrn_radiation_type 'Cu K\a'
_diffrn_radiation_wavelength 1.54184
_diffrn_reflns_av_R_equivalents 0.0268
_diffrn_reflns_av_unetI/netI 0.0114
_diffrn_reflns_Laue_measured_fraction_full 1.000
_diffrn_reflns_Laue_measured_fraction_max 0.990
_diffrn_reflns_limit_h_max 19
_diffrn_reflns_limit_h_min -18
_diffrn_reflns_limit_k_max 18
_diffrn_reflns_limit_k_min -18
_diffrn_reflns_limit_l_max 25
_diffrn_reflns_limit_l_min -24
_diffrn_reflns_number 48145
_diffrn_reflns_point_group_measured_fraction_full 1.000
_diffrn_reflns_point_group_measured_fraction_max 0.990
_diffrn_reflns_theta_full 67.684
_diffrn_reflns_theta_max 75.213
_diffrn_reflns_theta_min 4.195
_diffrn_source 'Rotating-anode X-ray tube'
_diffrn_source_type 'Rigaku (Cu) X-ray Source'
_exptl_absorpt_coefficient_mu 1.112
_exptl_absorpt_correction_T_max 1.000
_exptl_absorpt_correction_T_min 0.509
_exptl_absorpt_correction_type gaussian
_exptl_absorpt_process_details
;
CrysAlisPro 1.171.43.36a (Rigaku Oxford Diffraction, 2022)
Numerical absorption correction based on gaussian integration over
a multifaceted crystal model
Empirical absorption correction using spherical harmonics,
implemented in SCALE3 ABSPACK scaling algorithm.
;
_exptl_crystal_colour 'clear colourless'
_exptl_crystal_colour_lustre clear
_exptl_crystal_colour_primary colourless
_exptl_crystal_density_diffrn 1.063
_exptl_crystal_description block
_exptl_crystal_F_000 1592
_exptl_crystal_recrystallization_method 'Re-crystallisation from solvent: n-hexane'
_exptl_crystal_size_max 0.312
_exptl_crystal_size_mid 0.227
_exptl_crystal_size_min 0.056
_refine_diff_density_max 0.658
_refine_diff_density_min -0.365
_refine_diff_density_rms 0.040
_refine_ls_extinction_method none
_refine_ls_goodness_of_fit_ref 1.062
_refine_ls_hydrogen_treatment constr
_refine_ls_matrix_type full
_refine_ls_number_parameters 238
_refine_ls_number_reflns 4626
_refine_ls_number_restraints 0
_refine_ls_restrained_S_all 1.062
_refine_ls_R_factor_all 0.0438
_refine_ls_R_factor_gt 0.0414
_refine_ls_shift/su_max 0.001
_refine_ls_shift/su_mean 0.000
_refine_ls_structure_factor_coef Fsqd
_refine_ls_weighting_details 'w=1/[\s^2^(Fo^2^)+(0.0612P)^2^+3.5447P] where P=(Fo^2^+2Fc^2^)/3'
_refine_ls_weighting_scheme calc
_refine_ls_wR_factor_gt 0.1167
_refine_ls_wR_factor_ref 0.1185
_reflns_Friedel_coverage 0.000
_reflns_number_gt 4298
_reflns_number_total 4626
_reflns_threshold_expression 'I > 2\s(I)'
_cod_data_source_file d5cc05221a2.cif
_cod_data_source_block mu_lsd7_mc
_cod_depositor_comments 'Adding full bibliography for 7135058--7135059.cif.'
_cod_database_code 7135058
_shelx_shelxl_version_number 2016/6
_chemical_oxdiff_formula 'P C H O'
_shelx_space_group_comment
;
The symmetry employed for this shelxl refinement is uniquely defined
by the following loop, which should always be used as a source of
symmetry information in preference to the above space-group names.
They are only intended as comments.
;
_shelx_estimated_absorpt_t_max 0.940
_shelx_estimated_absorpt_t_min 0.723
_olex2_refinement_description
;
1. Fixed Uiso
 At 1.2 times of:
  All C(H) groups
 At 1.5 times of:
  All C(H,H,H) groups
2.a Aromatic/amide H refined with riding coordinates:
 C8(H8), C10(H10)
2.b Idealised Me refined as rotating group:
 C14(H14A,H14B,H14C), C23(H23A,H23B,H23C), C5(H5A,H5B,H5C), C13(H13A,H13B,
 H13C), C3(H3A,H3B,H3C), C18(H18A,H18B,H18C), C15(H15A,H15B,H15C), C22(H22A,
 H22B,H22C), C4(H4A,H4B,H4C), C19(H19A,H19B,H19C), C17(H17A,H17B,H17C),
 C21(H21A,H21B,H21C)
;
_olex2_submission_special_instructions 'No special instructions were received'
_oxdiff_exptl_absorpt_empirical_details
;
Empirical correction (ABSPACK) includes:
- Absorption correction using spherical harmonics
- Frame scaling
;
_oxdiff_exptl_absorpt_empirical_full_max 1.382
_oxdiff_exptl_absorpt_empirical_full_min 0.745

loop_
_space_group_symop_operation_xyz
'x, y, z'
'-x, y, -z+1/2'
'x+1/2, y+1/2, z'
'-x+1/2, y+1/2, -z+1/2'
'-x, -y, -z'
'x, -y, z-1/2'
'-x+1/2, -y+1/2, -z'
'x+1/2, -y+1/2, z-1/2'

loop_
_atom_site_label
_atom_site_type_symbol
_atom_site_fract_x
_atom_site_fract_y
_atom_site_fract_z
_atom_site_U_iso_or_equiv
_atom_site_adp_type
_atom_site_occupancy
_atom_site_site_symmetry_order
_atom_site_calc_flag
_atom_site_refinement_flags_posn
_atom_site_refinement_flags_adp
_atom_site_refinement_flags_occupancy
_atom_site_disorder_assembly
_atom_site_disorder_group
P1 P 0.43898(2) 0.82680(2) 0.70837(2) 0.03013(12) Uani 1 1 d . . . . .
O1 O 0.46130(6) 0.78740(6) 0.63678(5) 0.0307(2) Uani 1 1 d . . . . .
C6 C 0.48167(9) 0.69450(9) 0.62973(6) 0.0277(3) Uani 1 1 d . . . . .
C7 C 0.42328(9) 0.62282(9) 0.63293(6) 0.0286(3) Uani 1 1 d . . . . .
C11 C 0.56332(9) 0.67684(10) 0.61610(7) 0.0325(3) Uani 1 1 d . . . . .
C9 C 0.53889(11) 0.51171(10) 0.62998(7) 0.0362(3) Uani 1 1 d . . . . .
C8 C 0.45664(10) 0.53266(10) 0.63625(7) 0.0331(3) Uani 1 1 d . . . . .
H8 H 0.420405 0.483249 0.643233 0.040 Uiso 1 1 calc R U . . .
C1 C 0.47577(9) 0.94608(9) 0.71691(8) 0.0344(3) Uani 1 1 d . . . . .
C10 C 0.58968(10) 0.58537(11) 0.61740(7) 0.0366(3) Uani 1 1 d . . . . .
H10 H 0.644881 0.572117 0.609351 0.044 Uiso 1 1 calc R U . . .
C12 C 0.32483(9) 0.63263(10) 0.62834(7) 0.0336(3) Uani 1 1 d . . . . .
C2 C 0.44541(11) 1.02027(10) 0.66199(9) 0.0429(4) Uani 1 1 d . . . . .
C20 C 0.61865(10) 0.75447(12) 0.59518(8) 0.0418(4) Uani 1 1 d . . . . .
C16 C 0.57246(12) 0.41242(12) 0.63077(8) 0.0463(4) Uani 1 1 d . . . . .
C14 C 0.30669(11) 0.62614(12) 0.69897(8) 0.0426(4) Uani 1 1 d . . . . .
H14A H 0.329001 0.567299 0.720217 0.064 Uiso 1 1 calc R U . . .
H14B H 0.243868 0.629595 0.694488 0.064 Uiso 1 1 calc R U . . .
H14C H 0.335606 0.677382 0.727327 0.064 Uiso 1 1 calc R U . . .
C23 C 0.56300(12) 0.80920(13) 0.53476(8) 0.0460(4) Uani 1 1 d . . . . .
H23A H 0.541577 0.767325 0.496289 0.069 Uiso 1 1 calc R U . . .
H23B H 0.598469 0.857808 0.521436 0.069 Uiso 1 1 calc R U . . .
H23C H 0.513562 0.837283 0.548114 0.069 Uiso 1 1 calc R U . . .
C5 C 0.37746(12) 0.97928(12) 0.60152(9) 0.0505(4) Uani 1 1 d . . . . .
H5A H 0.404216 0.929941 0.580582 0.076 Uiso 1 1 calc R U . . .
H5B H 0.355985 1.027842 0.567875 0.076 Uiso 1 1 calc R U . . .
H5C H 0.328862 0.953944 0.617558 0.076 Uiso 1 1 calc R U . . .
C13 C 0.28524(10) 0.72108(13) 0.59224(9) 0.0470(4) Uani 1 1 d . . . . .
H13A H 0.302235 0.773927 0.622867 0.070 Uiso 1 1 calc R U . . .
H13B H 0.221724 0.715672 0.579446 0.070 Uiso 1 1 calc R U . . .
H13C H 0.306420 0.730296 0.551292 0.070 Uiso 1 1 calc R U . . .
C3 C 0.52340(13) 1.05320(13) 0.63593(10) 0.0541(5) Uani 1 1 d . . . . .
H3A H 0.567384 1.080209 0.673634 0.081 Uiso 1 1 calc R U . . .
H3B H 0.503961 1.099826 0.600376 0.081 Uiso 1 1 calc R U . . .
H3C H 0.548551 1.000538 0.617171 0.081 Uiso 1 1 calc R U . . .
C18 C 0.59287(14) 0.39256(14) 0.56174(9) 0.0555(5) Uani 1 1 d . . . . .
H18A H 0.540614 0.403137 0.524990 0.083 Uiso 1 1 calc R U . . .
H18B H 0.611531 0.328157 0.560521 0.083 Uiso 1 1 calc R U . . .
H18C H 0.639426 0.433768 0.555818 0.083 Uiso 1 1 calc R U . . .
C15 C 0.27507(12) 0.55289(15) 0.58453(10) 0.0571(5) Uani 1 1 d . . . . .
H15A H 0.289810 0.551771 0.540429 0.086 Uiso 1 1 calc R U . . .
H15B H 0.212348 0.562490 0.577471 0.086 Uiso 1 1 calc R U . . .
H15C H 0.291546 0.493938 0.607968 0.086 Uiso 1 1 calc R U . . .
C22 C 0.65640(12) 0.82139(14) 0.65374(9) 0.0513(5) Uani 1 1 d . . . . .
H22A H 0.608849 0.850698 0.668925 0.077 Uiso 1 1 calc R U . . .
H22B H 0.690801 0.868981 0.638037 0.077 Uiso 1 1 calc R U . . .
H22C H 0.693672 0.787222 0.691658 0.077 Uiso 1 1 calc R U . . .
C4 C 0.40055(12) 1.10211(12) 0.68745(11) 0.0549(5) Uani 1 1 d . . . . .
H4A H 0.350332 1.079697 0.702759 0.082 Uiso 1 1 calc R U . . .
H4B H 0.381001 1.146613 0.650394 0.082 Uiso 1 1 calc R U . . .
H4C H 0.441678 1.132236 0.725423 0.082 Uiso 1 1 calc R U . . .
C19 C 0.65551(15) 0.40085(14) 0.68811(9) 0.0641(6) Uani 1 1 d . . . . .
H19A H 0.699642 0.444782 0.681443 0.096 Uiso 1 1 calc R U . . .
H19B H 0.677530 0.337669 0.687446 0.096 Uiso 1 1 calc R U . . .
H19C H 0.642350 0.412714 0.732038 0.096 Uiso 1 1 calc R U . . .
C17 C 0.50552(16) 0.34142(12) 0.64134(11) 0.0610(5) Uani 1 1 d . . . . .
H17A H 0.490610 0.353773 0.684558 0.092 Uiso 1 1 calc R U . . .
H17B H 0.530055 0.279135 0.642292 0.092 Uiso 1 1 calc R U . . .
H17C H 0.453033 0.345891 0.603938 0.092 Uiso 1 1 calc R U . . .
C21 C 0.69484(13) 0.71409(18) 0.57060(12) 0.0664(6) Uani 1 1 d . . . . .
H21A H 0.734135 0.681177 0.608139 0.100 Uiso 1 1 calc R U . . .
H21B H 0.726522 0.764253 0.554921 0.100 Uiso 1 1 calc R U . . .
H21C H 0.672532 0.671057 0.533025 0.100 Uiso 1 1 calc R U . . .

loop_
_atom_site_aniso_label
_atom_site_aniso_U_11
_atom_site_aniso_U_22
_atom_site_aniso_U_33
_atom_site_aniso_U_23
_atom_site_aniso_U_13
_atom_site_aniso_U_12
P1 0.0342(2) 0.02418(19) 0.0297(2) -0.00093(12) 0.00363(15) -0.00114(13)
O1 0.0388(5) 0.0254(5) 0.0266(5) 0.0030(4) 0.0055(4) 0.0001(4)
C6 0.0337(7) 0.0276(6) 0.0197(6) 0.0021(5) 0.0029(5) 0.0012(5)
C7 0.0341(7) 0.0300(7) 0.0207(6) -0.0015(5) 0.0048(5) -0.0013(5)
C11 0.0340(7) 0.0398(8) 0.0227(6) 0.0048(5) 0.0054(5) 0.0004(6)
C9 0.0496(9) 0.0341(8) 0.0233(6) 0.0001(5) 0.0062(6) 0.0091(6)
C8 0.0450(8) 0.0280(7) 0.0259(6) -0.0015(5) 0.0076(6) -0.0019(6)
C1 0.0349(7) 0.0225(6) 0.0410(8) 0.0013(6) 0.0007(6) 0.0008(5)
C10 0.0363(7) 0.0479(9) 0.0260(7) 0.0030(6) 0.0082(6) 0.0096(6)
C12 0.0330(7) 0.0362(8) 0.0311(7) -0.0051(6) 0.0070(6) -0.0048(6)
C2 0.0448(9) 0.0272(7) 0.0477(9) 0.0087(6) -0.0053(7) -0.0009(6)
C20 0.0388(8) 0.0544(10) 0.0330(8) 0.0121(7) 0.0107(6) -0.0038(7)
C16 0.0669(11) 0.0388(9) 0.0305(7) -0.0027(6) 0.0071(7) 0.0194(8)
C14 0.0452(9) 0.0474(9) 0.0387(8) -0.0020(7) 0.0174(7) -0.0044(7)
C23 0.0553(10) 0.0506(10) 0.0323(8) 0.0136(7) 0.0114(7) -0.0056(8)
C5 0.0549(10) 0.0355(8) 0.0488(10) 0.0122(7) -0.0106(8) -0.0008(7)
C13 0.0329(8) 0.0579(11) 0.0445(9) 0.0090(8) -0.0012(7) 0.0028(7)
C3 0.0577(11) 0.0403(9) 0.0570(11) 0.0189(8) 0.0001(8) -0.0047(8)
C18 0.0720(12) 0.0563(11) 0.0348(8) -0.0073(8) 0.0067(8) 0.0281(9)
C15 0.0428(9) 0.0663(12) 0.0623(12) -0.0293(10) 0.0134(8) -0.0179(9)
C22 0.0470(9) 0.0643(12) 0.0397(9) 0.0126(8) 0.0049(7) -0.0227(8)
C4 0.0533(10) 0.0299(8) 0.0691(12) 0.0062(8) -0.0086(9) 0.0077(7)
C19 0.0898(15) 0.0541(11) 0.0383(9) -0.0024(8) -0.0034(9) 0.0364(11)
C17 0.1021(17) 0.0294(8) 0.0530(11) -0.0013(7) 0.0220(11) 0.0124(9)
C21 0.0504(11) 0.0890(16) 0.0690(13) 0.0262(12) 0.0322(10) 0.0059(10)

loop_
_atom_type_symbol
_atom_type_description
_atom_type_scat_dispersion_real
_atom_type_scat_dispersion_imag
_atom_type_scat_source
C C 0.0181 0.0091 'International Tables Vol C Tables 4.2.6.8 and 6.1.1.4'
H H 0.0000 0.0000 'International Tables Vol C Tables 4.2.6.8 and 6.1.1.4'
O O 0.0492 0.0322 'International Tables Vol C Tables 4.2.6.8 and 6.1.1.4'
P P 0.2955 0.4335 'International Tables Vol C Tables 4.2.6.8 and 6.1.1.4'

loop_
_exptl_crystal_face_index_h
_exptl_crystal_face_index_k
_exptl_crystal_face_index_l
_exptl_crystal_face_perp_dist
-1 1 1 0.0286
1 -1 -1 0.0276
1 2 0 0.0589
-10 0 6 0.1713
2 -4 11 0.0912
7 7 -3 0.0581
3 7 -9 0.0880
-6 0 -9 0.1360
-4 -7 9 0.1892
-2 -4 -10 0.1177
5 3 -12 0.0787
-2 1 13 0.0748
-8 3 -5 0.1232
-9 -2 -2 0.1694

loop_
_geom_angle_atom_site_label_1
_geom_angle_atom_site_label_2
_geom_angle_atom_site_label_3
_geom_angle
_geom_angle_site_symmetry_1
_geom_angle_site_symmetry_3
_geom_angle_publ_flag
O1 P1 P1 108.96(4) . 2_656 ?
O1 P1 C1 105.86(6) . . ?
C1 P1 P1 74.31(5) . 2_656 ?
C6 O1 P1 121.27(8) . . ?
O1 C6 C7 122.25(12) . . ?
O1 C6 C11 116.12(12) . . ?
C7 C6 C11 121.58(13) . . ?
C6 C7 C12 126.71(12) . . ?
C8 C7 C6 116.33(13) . . ?
C8 C7 C12 116.82(12) . . ?
C6 C11 C20 122.16(13) . . ?
C10 C11 C6 117.11(13) . . ?
C10 C11 C20 120.56(14) . . ?
C8 C9 C10 116.91(14) . . ?
C8 C9 C16 122.77(15) . . ?
C10 C9 C16 120.14(15) . . ?
C7 C8 H8 118.1 . . ?
C9 C8 C7 123.74(14) . . ?
C9 C8 H8 118.1 . . ?
C1 C1 P1 100.51(6) 2_656 . ?
C1 C1 C2 135.14(8) 2_656 . ?
C2 C1 P1 123.99(11) . . ?
C11 C10 C9 123.11(14) . . ?
C11 C10 H10 118.4 . . ?
C9 C10 H10 118.4 . . ?
C14 C12 C7 111.05(12) . . ?
C14 C12 C15 107.68(13) . . ?
C13 C12 C7 113.18(12) . . ?
C13 C12 C14 110.41(13) . . ?
C13 C12 C15 104.96(14) . . ?
C15 C12 C7 109.24(12) . . ?
C1 C2 C5 109.95(12) . . ?
C1 C2 C3 109.37(13) . . ?
C5 C2 C3 108.07(15) . . ?
C4 C2 C1 112.50(15) . . ?
C4 C2 C5 105.89(14) . . ?
C4 C2 C3 110.92(14) . . ?
C23 C20 C11 109.81(13) . . ?
C22 C20 C11 112.59(12) . . ?
C22 C20 C23 109.19(15) . . ?
C21 C20 C11 111.08(16) . . ?
C21 C20 C23 106.23(14) . . ?
C21 C20 C22 107.72(16) . . ?
C9 C16 C18 108.46(13) . . ?
C9 C16 C19 109.96(14) . . ?
C9 C16 C17 112.28(15) . . ?
C19 C16 C18 109.49(16) . . ?
C17 C16 C18 108.19(15) . . ?
C17 C16 C19 108.41(16) . . ?
C12 C14 H14A 109.5 . . ?
C12 C14 H14B 109.5 . . ?
C12 C14 H14C 109.5 . . ?
H14A C14 H14B 109.5 . . ?
H14A C14 H14C 109.5 . . ?
H14B C14 H14C 109.5 . . ?
C20 C23 H23A 109.5 . . ?
C20 C23 H23B 109.5 . . ?
C20 C23 H23C 109.5 . . ?
H23A C23 H23B 109.5 . . ?
H23A C23 H23C 109.5 . . ?
H23B C23 H23C 109.5 . . ?
C2 C5 H5A 109.5 . . ?
C2 C5 H5B 109.5 . . ?
C2 C5 H5C 109.5 . . ?
H5A C5 H5B 109.5 . . ?
H5A C5 H5C 109.5 . . ?
H5B C5 H5C 109.5 . . ?
C12 C13 H13A 109.5 . . ?
C12 C13 H13B 109.5 . . ?
C12 C13 H13C 109.5 . . ?
H13A C13 H13B 109.5 . . ?
H13A C13 H13C 109.5 . . ?
H13B C13 H13C 109.5 . . ?
C2 C3 H3A 109.5 . . ?
C2 C3 H3B 109.5 . . ?
C2 C3 H3C 109.5 . . ?
H3A C3 H3B 109.5 . . ?
H3A C3 H3C 109.5 . . ?
H3B C3 H3C 109.5 . . ?
C16 C18 H18A 109.5 . . ?
C16 C18 H18B 109.5 . . ?
C16 C18 H18C 109.5 . . ?
H18A C18 H18B 109.5 . . ?
H18A C18 H18C 109.5 . . ?
H18B C18 H18C 109.5 . . ?
C12 C15 H15A 109.5 . . ?
C12 C15 H15B 109.5 . . ?
C12 C15 H15C 109.5 . . ?
H15A C15 H15B 109.5 . . ?
H15A C15 H15C 109.5 . . ?
H15B C15 H15C 109.5 . . ?
C20 C22 H22A 109.5 . . ?
C20 C22 H22B 109.5 . . ?
C20 C22 H22C 109.5 . . ?
H22A C22 H22B 109.5 . . ?
H22A C22 H22C 109.5 . . ?
H22B C22 H22C 109.5 . . ?
C2 C4 H4A 109.5 . . ?
C2 C4 H4B 109.5 . . ?
C2 C4 H4C 109.5 . . ?
H4A C4 H4B 109.5 . . ?
H4A C4 H4C 109.5 . . ?
H4B C4 H4C 109.5 . . ?
C16 C19 H19A 109.5 . . ?
C16 C19 H19B 109.5 . . ?
C16 C19 H19C 109.5 . . ?
H19A C19 H19B 109.5 . . ?
H19A C19 H19C 109.5 . . ?
H19B C19 H19C 109.5 . . ?
C16 C17 H17A 109.5 . . ?
C16 C17 H17B 109.5 . . ?
C16 C17 H17C 109.5 . . ?
H17A C17 H17B 109.5 . . ?
H17A C17 H17C 109.5 . . ?
H17B C17 H17C 109.5 . . ?
C20 C21 H21A 109.5 . . ?
C20 C21 H21B 109.5 . . ?
C20 C21 H21C 109.5 . . ?
H21A C21 H21B 109.5 . . ?
H21A C21 H21C 109.5 . . ?
H21B C21 H21C 109.5 . . ?

loop_
_geom_bond_atom_site_label_1
_geom_bond_atom_site_label_2
_geom_bond_distance
_geom_bond_site_symmetry_2
_geom_bond_publ_flag
P1 P1 2.2322(7) 2_656 ?
P1 O1 1.6785(10) . ?
P1 C1 1.8163(14) . ?
O1 C6 1.3981(16) . ?
C6 C7 1.4031(19) . ?
C6 C11 1.414(2) . ?
C7 C8 1.4032(19) . ?
C7 C12 1.5491(19) . ?
C11 C10 1.386(2) . ?
C11 C20 1.549(2) . ?
C9 C8 1.377(2) . ?
C9 C10 1.398(2) . ?
C9 C16 1.531(2) . ?
C8 H8 0.9500 . ?
C1 C1 1.372(3) 2_656 ?
C1 C2 1.536(2) . ?
C10 H10 0.9500 . ?
C12 C14 1.533(2) . ?
C12 C13 1.530(2) . ?
C12 C15 1.548(2) . ?
C2 C5 1.537(2) . ?
C2 C3 1.538(3) . ?
C2 C4 1.536(2) . ?
C20 C23 1.540(2) . ?
C20 C22 1.535(2) . ?
C20 C21 1.534(3) . ?
C16 C18 1.541(2) . ?
C16 C19 1.536(3) . ?
C16 C17 1.531(3) . ?
C14 H14A 0.9800 . ?
C14 H14B 0.9800 . ?
C14 H14C 0.9800 . ?
C23 H23A 0.9800 . ?
C23 H23B 0.9800 . ?
C23 H23C 0.9800 . ?
C5 H5A 0.9800 . ?
C5 H5B 0.9800 . ?
C5 H5C 0.9800 . ?
C13 H13A 0.9800 . ?
C13 H13B 0.9800 . ?
C13 H13C 0.9800 . ?
C3 H3A 0.9800 . ?
C3 H3B 0.9800 . ?
C3 H3C 0.9800 . ?
C18 H18A 0.9800 . ?
C18 H18B 0.9800 . ?
C18 H18C 0.9800 . ?
C15 H15A 0.9800 . ?
C15 H15B 0.9800 . ?
C15 H15C 0.9800 . ?
C22 H22A 0.9800 . ?
C22 H22B 0.9800 . ?
C22 H22C 0.9800 . ?
C4 H4A 0.9800 . ?
C4 H4B 0.9800 . ?
C4 H4C 0.9800 . ?
C19 H19A 0.9800 . ?
C19 H19B 0.9800 . ?
C19 H19C 0.9800 . ?
C17 H17A 0.9800 . ?
C17 H17B 0.9800 . ?
C17 H17C 0.9800 . ?
C21 H21A 0.9800 . ?
C21 H21B 0.9800 . ?
C21 H21C 0.9800 . ?

loop_
_geom_torsion_atom_site_label_1
_geom_torsion_atom_site_label_2
_geom_torsion_atom_site_label_3
_geom_torsion_atom_site_label_4
_geom_torsion
_geom_torsion_site_symmetry_1
_geom_torsion_site_symmetry_2
_geom_torsion_site_symmetry_3
_geom_torsion_site_symmetry_4
_geom_torsion_publ_flag
P1 P1 O1 C6 70.44(10) 2_656 . . . ?
P1 P1 C1 C1 -24.42(13) 2_656 . . 2_656 ?
P1 P1 C1 C2 161.57(14) 2_656 . . . ?
P1 O1 C6 C7 61.05(15) . . . . ?
P1 O1 C6 C11 -121.68(11) . . . . ?
P1 C1 C2 C5 2.5(2) . . . . ?
P1 C1 C2 C3 -116.04(15) . . . . ?
P1 C1 C2 C4 120.22(14) . . . . ?
O1 P1 C1 C1 -130.15(14) . . . 2_656 ?
O1 P1 C1 C2 55.83(14) . . . . ?
O1 C6 C7 C8 -169.92(11) . . . . ?
O1 C6 C7 C12 14.5(2) . . . . ?
O1 C6 C11 C10 172.10(11) . . . . ?
O1 C6 C11 C20 -12.45(18) . . . . ?
C6 C7 C8 C9 -6.4(2) . . . . ?
C6 C7 C12 C14 -101.83(16) . . . . ?
C6 C7 C12 C13 23.02(19) . . . . ?
C6 C7 C12 C15 139.55(15) . . . . ?
C6 C11 C10 C9 1.3(2) . . . . ?
C6 C11 C20 C23 -52.05(19) . . . . ?
C6 C11 C20 C22 69.84(18) . . . . ?
C6 C11 C20 C21 -169.25(14) . . . . ?
C7 C6 C11 C10 -10.62(19) . . . . ?
C7 C6 C11 C20 164.84(13) . . . . ?
C11 C6 C7 C8 12.96(18) . . . . ?
C11 C6 C7 C12 -162.66(13) . . . . ?
C8 C7 C12 C14 82.57(15) . . . . ?
C8 C7 C12 C13 -152.59(13) . . . . ?
C8 C7 C12 C15 -36.05(18) . . . . ?
C8 C9 C10 C11 4.8(2) . . . . ?
C8 C9 C16 C18 117.80(17) . . . . ?
C8 C9 C16 C19 -122.50(18) . . . . ?
C8 C9 C16 C17 -1.7(2) . . . . ?
C1 P1 O1 C6 148.93(10) . . . . ?
C1 C1 C2 C5 -169.2(2) 2_656 . . . ?
C1 C1 C2 C3 72.3(3) 2_656 . . . ?
C1 C1 C2 C4 -51.4(3) 2_656 . . . ?
C10 C11 C20 C23 123.25(16) . . . . ?
C10 C11 C20 C22 -114.86(17) . . . . ?
C10 C11 C20 C21 6.0(2) . . . . ?
C10 C9 C8 C7 -2.2(2) . . . . ?
C10 C9 C16 C18 -57.2(2) . . . . ?
C10 C9 C16 C19 62.5(2) . . . . ?
C10 C9 C16 C17 -176.72(14) . . . . ?
C12 C7 C8 C9 169.62(13) . . . . ?
C20 C11 C10 C9 -174.19(13) . . . . ?
C16 C9 C8 C7 -177.33(13) . . . . ?
C16 C9 C10 C11 -179.86(13) . . . . ?

loop_
_exptl_oxdiff_crystal_face_indexfrac_h
_exptl_oxdiff_crystal_face_indexfrac_k
_exptl_oxdiff_crystal_face_indexfrac_l
_exptl_oxdiff_crystal_face_x
_exptl_oxdiff_crystal_face_y
_exptl_oxdiff_crystal_face_z
-0.9998 1.0012 0.9988 -0.1504 -0.0309 0.0062
0.9998 -1.0012 -0.9988 0.1504 0.0309 -0.0062
1.0001 1.9999 -0.0023 -0.0834 -0.0224 0.2189
-9.9321 -0.4937 6.4912 -0.6811 -0.1241 -0.7216
2.3257 -3.5331 10.7266 0.2815 -0.9470 -0.1550
7.0013 6.8231 -3.4949 -0.0115 0.0552 0.9984
2.8748 6.6098 -9.2405 -0.1921 0.6565 0.7295
-5.8553 -0.0637 -8.6429 -0.2680 0.8930 -0.3615
-3.7203 -6.8818 8.5312 0.1663 -0.5712 -0.8038
-2.2035 -4.3051 -10.3122 0.3006 0.8482 -0.4362
5.4578 3.2890 -11.5868 0.2479 0.7123 0.6566
-1.9382 0.6208 13.1211 -0.3288 -0.9354 -0.1304
-7.7245 2.5143 -5.2742 -0.6195 0.7247 -0.3016
-9.2234 -1.7880 -2.2208 -0.4348 0.5122 -0.7407
